data_2210895
loop_
_publ_author_name
'Rohde, Alexander'
'Urland, Werner'

_publ_section_title
<i>catena</i>-Poly[[(2,2'-bipyridine-\k^2^<i>N</i>,<i>N</i>')-praseodymium(III)]-\m-dichloroacetate-1\k^2^<i>O</i>:<i>O</i>':2\k<i>O</i>-di-\m-dichloroacetato-\k^4^<i>O</i>:<i>O</i>']
_journal_coeditor_code BT2196
_journal_issue 11
_journal_name_full 'Acta Crystallographica Section E'
_journal_page_first m2843
_journal_page_last m2845
_journal_paper_doi 10.1107/S160053680603995X
_journal_volume 62
_journal_year 2006
_chemical_formula_iupac '[Pr (C2 H Cl2 O2)3 (C10 H8 N2)]'
_chemical_formula_moiety 'C16 H11 Cl6 N2 O6 Pr'
_chemical_formula_sum 'C16 H11 Cl6 N2 O6 Pr'
_chemical_formula_weight 680.88
_chemical_name_systematic
;catena-Poly[[(2,2'-bipyridine-\k^2^N,N')-praseodymium(III)]-
\m-dichloroacetate-1\k^2^O:O':2\kO-di-\m-dichloroacetato-\k^4^O:O']
;
_space_group_IT_number 2
_symmetry_cell_setting triclinic
_symmetry_space_group_name_Hall '-P 1'
_symmetry_space_group_name_H-M 'P -1'
_atom_sites_solution_hydrogens geom
_atom_sites_solution_primary direct
_atom_sites_solution_secondary difmap
_cell_angle_alpha 109.280(12)
_cell_angle_beta 104.493(12)
_cell_angle_gamma 102.541(12)
_cell_formula_units_Z 2
_cell_length_a 8.8787(9)
_cell_length_b 12.2644(12)
_cell_length_c 12.3537(13)
_cell_measurement_reflns_used 7998
_cell_measurement_temperature 293(2)
_cell_measurement_theta_max 28.1
_cell_measurement_theta_min 2.6
_cell_volume 1161.3(3)
_computing_cell_refinement 'IPDS Software'
_computing_data_collection 'IPDS Software (Stoe & Cie, 1998)'
_computing_data_reduction 'IPDS Software'
_computing_molecular_graphics 'DIAMOND (Brandenburg, 2006)'
_computing_publication_material SHELXL97
_computing_structure_refinement 'SHELXL97 (Sheldrick, 1997)'
_computing_structure_solution 'SHELXS97 (Sheldrick, 1997)'
_diffrn_ambient_temperature 298(2)
_diffrn_measured_fraction_theta_full 0.942
_diffrn_measured_fraction_theta_max 0.915
_diffrn_measurement_device_type 'STOE IPDS area-detector'
_diffrn_measurement_method \f
_diffrn_radiation_monochromator graphite
_diffrn_radiation_type MoK\a
_diffrn_radiation_wavelength 0.71073
_diffrn_reflns_av_R_equivalents 0.0476
_diffrn_reflns_av_sigmaI/netI 0.0454
_diffrn_reflns_limit_h_max 11
_diffrn_reflns_limit_h_min -11
_diffrn_reflns_limit_k_max 16
_diffrn_reflns_limit_k_min -16
_diffrn_reflns_limit_l_max 16
_diffrn_reflns_limit_l_min -16
_diffrn_reflns_number 20573
_diffrn_reflns_theta_full 25.00
_diffrn_reflns_theta_max 28.28
_diffrn_reflns_theta_min 2.51
_diffrn_standards_number 0
_exptl_absorpt_coefficient_mu 2.823
_exptl_absorpt_correction_T_max 0.6928
_exptl_absorpt_correction_T_min 0.6529
_exptl_absorpt_correction_type multi-scan
_exptl_absorpt_process_details
;
(Blessing, 1995)
;
_exptl_crystal_colour green
_exptl_crystal_density_diffrn 1.947
_exptl_crystal_density_method 'not measured'
_exptl_crystal_description needle
_exptl_crystal_F_000 660
_exptl_crystal_size_max 0.23
_exptl_crystal_size_mid 0.14
_exptl_crystal_size_min 0.13
_refine_diff_density_max 0.872
_refine_diff_density_min -1.926
_refine_ls_extinction_method none
_refine_ls_goodness_of_fit_ref 0.974
_refine_ls_hydrogen_treatment constr
_refine_ls_matrix_type full
_refine_ls_number_parameters 280
_refine_ls_number_reflns 5261
_refine_ls_number_restraints 0
_refine_ls_restrained_S_all 0.974
_refine_ls_R_factor_all 0.0422
_refine_ls_R_factor_gt 0.0331
_refine_ls_shift/su_max 0.001
_refine_ls_shift/su_mean 0.000
_refine_ls_structure_factor_coef Fsqd
_refine_ls_weighting_details 'calc w=1/[\s^2^(Fo^2^)+(0.0514P)^2^] where P=(Fo^2^+2Fc^2^)/3'
_refine_ls_weighting_scheme calc
_refine_ls_wR_factor_gt 0.0756
_refine_ls_wR_factor_ref 0.0786
_reflns_number_gt 4404
_reflns_number_total 5261
_reflns_threshold_expression I>2\s(I)
_cod_data_source_file bt2196.cif
_cod_data_source_block I
_cod_original_cell_volume 1161.4(3)
_cod_database_code 2210895
_cod_database_fobs_code 2210895

loop_
_symmetry_equiv_pos_as_xyz
'x, y, z'
'-x, -y, -z'

loop_
_atom_site_type_symbol
_atom_site_label
_atom_site_fract_x
_atom_site_fract_y
_atom_site_fract_z
_atom_site_U_iso_or_equiv
_atom_site_adp_type
_atom_site_calc_flag
_atom_site_refinement_flags
_atom_site_occupancy
Pr Pr1 0.65325(2) 0.88470(2) -0.008637(18) 0.01878(7) Uani d . 1
Cl Cl11 1.2261(3) 1.1875(2) 0.41765(13) 0.1008(8) Uani d . 1
Cl Cl12 1.0601(5) 1.3109(2) 0.2932(3) 0.1313(11) Uani d . 1
Cl Cl21 0.2443(2) 0.8431(2) 0.22203(15) 0.0737(5) Uani d . 1
Cl Cl22 0.05231(17) 0.63990(15) -0.01078(19) 0.0689(5) Uani d . 1
Cl Cl31 0.7033(3) 1.0247(2) 0.44764(13) 0.0806(6) Uani d . 1
Cl Cl32 0.7404(3) 1.2728(2) 0.47545(14) 0.0996(8) Uani d . 1
O O11 0.9466(3) 0.9928(3) 0.1121(3) 0.0336(7) Uani d . 1
O O12 1.1941(4) 1.1189(3) 0.1497(3) 0.0419(8) Uani d . 1
O O21 0.3483(4) 0.9178(3) 0.0033(3) 0.0341(7) Uani d . 1
O O22 0.4017(4) 0.7540(3) 0.0126(3) 0.0361(7) Uani d . 1
O O31 0.6606(4) 1.0051(3) 0.2011(2) 0.0305(6) Uani d . 1
O O32 0.5390(4) 1.1476(3) 0.2052(3) 0.0357(7) Uani d . 1
N N1 0.6008(5) 0.6517(3) -0.1383(3) 0.0316(8) Uani d . 1
N N2 0.7522(4) 0.7520(3) 0.1058(3) 0.0295(7) Uani d . 1
C C1 0.5354(7) 0.6057(5) -0.2601(4) 0.0458(12) Uani d . 1
H H1 0.5076 0.6572 -0.2968 0.055 Uiso calc R 1
C C2 0.5071(8) 0.4857(5) -0.3344(5) 0.0539(14) Uani d . 1
H H2 0.4608 0.4569 -0.4190 0.065 Uiso calc R 1
C C3 0.5488(8) 0.4100(5) -0.2804(5) 0.0548(14) Uani d . 1
H H3 0.5329 0.3290 -0.3282 0.066 Uiso calc R 1
C C4 0.6142(6) 0.4546(5) -0.1550(5) 0.0434(11) Uani d . 1
H H4 0.6418 0.4040 -0.1171 0.052 Uiso calc R 1
C C5 0.6386(5) 0.5759(4) -0.0855(4) 0.0288(8) Uani d . 1
C C6 0.7123(5) 0.6309(4) 0.0494(4) 0.0284(8) Uani d . 1
C C7 0.7468(6) 0.5604(5) 0.1149(5) 0.0410(11) Uani d . 1
H H7 0.7151 0.4758 0.0746 0.049 Uiso calc R 1
C C8 0.8278(7) 0.6168(5) 0.2390(5) 0.0496(13) Uani d . 1
H H8 0.8533 0.5711 0.2835 0.059 Uiso calc R 1
C C9 0.8706(6) 0.7413(6) 0.2968(5) 0.0475(12) Uani d . 1
H H9 0.9268 0.7813 0.3808 0.057 Uiso calc R 1
C C10 0.8288(6) 0.8063(5) 0.2279(4) 0.0391(10) Uani d . 1
H H10 0.8546 0.8905 0.2674 0.047 Uiso calc R 1
C C11 1.0681(5) 1.0868(4) 0.1733(3) 0.0275(8) Uani d . 1
C C12 1.0598(6) 1.1703(5) 0.2937(4) 0.0453(12) Uani d . 1
H H12 0.9572 1.1319 0.3025 0.054 Uiso calc R 1
C C21 0.3170(5) 0.8217(4) 0.0212(4) 0.0269(8) Uani d . 1
C C22 0.1696(6) 0.7954(4) 0.0619(5) 0.0379(10) Uani d . 1
H H22 0.1001 0.8430 0.0414 0.045 Uiso calc R 1
C C31 0.6077(5) 1.0864(4) 0.2511(3) 0.0289(8) Uani d . 1
C C32 0.6225(7) 1.1186(5) 0.3854(4) 0.0471(13) Uani d . 1
H H32 0.5114 1.1078 0.3888 0.056 Uiso calc R 1

loop_
_atom_site_aniso_label
_atom_site_aniso_U_11
_atom_site_aniso_U_22
_atom_site_aniso_U_33
_atom_site_aniso_U_12
_atom_site_aniso_U_13
_atom_site_aniso_U_23
Pr1 0.01734(10) 0.01784(11) 0.02183(10) 0.00468(8) 0.00785(7) 0.00883(7)
Cl11 0.1037(14) 0.152(2) 0.0257(6) 0.0538(15) 0.0100(7) 0.0134(9)
Cl12 0.201(3) 0.0873(18) 0.153(2) 0.096(2) 0.101(2) 0.0458(17)
Cl21 0.0764(10) 0.1117(15) 0.0618(9) 0.0391(11) 0.0469(8) 0.0473(10)
Cl22 0.0358(7) 0.0454(9) 0.1322(15) 0.0066(7) 0.0428(8) 0.0384(9)
Cl31 0.1190(15) 0.1132(15) 0.0420(7) 0.0706(13) 0.0314(8) 0.0472(9)
Cl32 0.1379(19) 0.0765(14) 0.0359(7) 0.0382(14) -0.0071(9) -0.0095(8)
O11 0.0236(14) 0.038(2) 0.0297(14) 0.0005(14) 0.0067(11) 0.0102(13)
O12 0.0272(15) 0.052(2) 0.0288(15) -0.0051(15) 0.0132(12) 0.0047(15)
O21 0.0456(17) 0.0240(17) 0.0363(15) 0.0074(15) 0.0180(14) 0.0166(13)
O22 0.0296(15) 0.0285(18) 0.064(2) 0.0138(15) 0.0268(15) 0.0241(16)
O31 0.0323(15) 0.0383(18) 0.0276(13) 0.0186(15) 0.0134(12) 0.0147(13)
O32 0.0385(16) 0.0365(19) 0.0285(14) 0.0187(16) 0.0062(12) 0.0090(13)
N1 0.0384(19) 0.023(2) 0.0329(17) 0.0089(17) 0.0148(15) 0.0100(15)
N2 0.0262(16) 0.032(2) 0.0341(17) 0.0119(16) 0.0106(14) 0.0162(16)
C1 0.065(3) 0.033(3) 0.036(2) 0.015(3) 0.017(2) 0.011(2)
C2 0.071(4) 0.039(3) 0.038(3) 0.011(3) 0.017(2) 0.005(2)
C3 0.061(3) 0.026(3) 0.063(3) 0.012(3) 0.021(3) 0.003(2)
C4 0.038(2) 0.028(3) 0.061(3) 0.013(2) 0.014(2) 0.015(2)
C5 0.0215(18) 0.026(2) 0.043(2) 0.0103(18) 0.0146(16) 0.0138(18)
C6 0.0254(19) 0.027(2) 0.046(2) 0.0145(19) 0.0200(18) 0.0212(19)
C7 0.043(3) 0.042(3) 0.060(3) 0.022(2) 0.030(2) 0.033(3)
C8 0.055(3) 0.060(4) 0.065(3) 0.031(3) 0.029(3) 0.048(3)
C9 0.045(3) 0.065(4) 0.044(3) 0.022(3) 0.016(2) 0.034(3)
C10 0.039(2) 0.044(3) 0.036(2) 0.017(2) 0.0096(19) 0.019(2)
C11 0.0201(18) 0.036(3) 0.0219(17) 0.0035(19) 0.0074(14) 0.0099(17)
C12 0.034(2) 0.048(3) 0.036(2) 0.000(2) 0.0161(19) 0.000(2)
C21 0.0246(19) 0.021(2) 0.035(2) 0.0035(18) 0.0117(16) 0.0142(17)
C22 0.032(2) 0.036(3) 0.064(3) 0.016(2) 0.028(2) 0.030(2)
C31 0.0246(19) 0.035(3) 0.0246(18) 0.0113(19) 0.0079(15) 0.0089(17)
C32 0.049(3) 0.067(4) 0.030(2) 0.032(3) 0.015(2) 0.016(2)

loop_
_atom_type_symbol
_atom_type_description
_atom_type_scat_dispersion_real
_atom_type_scat_dispersion_imag
_atom_type_scat_source
Pr Pr -0.2180 2.8214 'International Tables Vol C Tables 4.2.6.8 and 6.1.1.4'
C C 0.0033 0.0016 'International Tables Vol C Tables 4.2.6.8 and 6.1.1.4'
O O 0.0106 0.0060 'International Tables Vol C Tables 4.2.6.8 and 6.1.1.4'
N N 0.0061 0.0033 'International Tables Vol C Tables 4.2.6.8 and 6.1.1.4'
Cl Cl 0.1484 0.1585 'International Tables Vol C Tables 4.2.6.8 and 6.1.1.4'
H H 0.0000 0.0000 'International Tables Vol C Tables 4.2.6.8 and 6.1.1.4'

loop_
_geom_angle_atom_site_label_1
_geom_angle_atom_site_label_2
_geom_angle_atom_site_label_3
_geom_angle_site_symmetry_1
_geom_angle_site_symmetry_3
_geom_angle
_geom_angle_publ_flag
O21 Pr1 O32 2_675 2_675 72.45(11) no
O21 Pr1 O11 2_675 . 83.69(11) no
O32 Pr1 O11 2_675 . 137.27(11) no
O21 Pr1 O12 2_675 2_775 86.00(11) no
O32 Pr1 O12 2_675 2_775 72.03(10) no
O11 Pr1 O12 . 2_775 71.40(10) no
O21 Pr1 O31 2_675 . 74.36(9) no
O32 Pr1 O31 2_675 . 128.11(9) no
O11 Pr1 O31 . . 75.21(10) no
O12 Pr1 O31 2_775 . 142.79(10) no
O21 Pr1 O22 2_675 . 116.88(10) no
O32 Pr1 O22 2_675 . 85.20(11) no
O11 Pr1 O22 . . 137.52(10) no
O12 Pr1 O22 2_775 . 141.37(11) no
O31 Pr1 O22 . . 75.67(11) no
O21 Pr1 N2 2_675 . 149.07(11) no
O32 Pr1 N2 2_675 . 138.24(11) no
O11 Pr1 N2 . . 73.45(11) no
O12 Pr1 N2 2_775 . 105.47(11) no
O31 Pr1 N2 . . 79.76(10) no
O22 Pr1 N2 . . 71.47(10) no
O21 Pr1 N1 2_675 . 148.93(10) no
O32 Pr1 N1 2_675 . 78.82(11) no
O11 Pr1 N1 . . 110.94(11) no
O12 Pr1 N1 2_775 . 73.93(12) no
O31 Pr1 N1 . . 134.88(10) no
O22 Pr1 N1 . . 71.25(10) no
N2 Pr1 N1 . . 61.24(11) no
O21 Pr1 O21 2_675 . 69.76(11) no
O32 Pr1 O21 2_675 . 66.48(9) no
O11 Pr1 O21 . . 136.64(9) no
O12 Pr1 O21 2_775 . 136.47(10) no
O31 Pr1 O21 . . 65.13(9) no
O22 Pr1 O21 . . 47.30(8) no
N2 Pr1 O21 . . 113.92(9) no
N1 Pr1 O21 . . 109.27(10) no
O21 Pr1 C21 2_675 . 93.60(11) no
O32 Pr1 C21 2_675 . 76.58(11) no
O11 Pr1 C21 . . 141.25(10) no
O12 Pr1 C21 2_775 . 147.18(10) no
O31 Pr1 C21 . . 66.93(11) no
O22 Pr1 C21 . . 23.28(10) no
N2 Pr1 C21 . . 91.55(10) no
N1 Pr1 C21 . . 90.98(11) no
O21 Pr1 C21 . . 24.16(9) no
C11 O11 Pr1 . . 152.9(3) no
C11 O12 Pr1 . 2_775 152.8(3) no
C21 O21 Pr1 . 2_675 160.1(3) no
C21 O21 Pr1 . . 87.3(2) no
Pr1 O21 Pr1 2_675 . 110.24(11) no
C21 O22 Pr1 . . 101.0(2) no
C31 O31 Pr1 . . 138.4(2) no
C31 O32 Pr1 . 2_675 137.8(3) no
C1 N1 C5 . . 118.0(4) no
C1 N1 Pr1 . . 119.8(3) no
C5 N1 Pr1 . . 122.2(3) no
C6 N2 C10 . . 118.8(4) no
C6 N2 Pr1 . . 122.3(3) no
C10 N2 Pr1 . . 118.4(3) no
N1 C1 C2 . . 123.3(5) no
N1 C1 H1 . . 118.4 no
C2 C1 H1 . . 118.4 no
C3 C2 C1 . . 118.4(5) no
C3 C2 H2 . . 120.8 no
C1 C2 H2 . . 120.8 no
C2 C3 C4 . . 119.5(5) no
C2 C3 H3 . . 120.3 no
C4 C3 H3 . . 120.3 no
C3 C4 C5 . . 119.3(5) no
C3 C4 H4 . . 120.4 no
C5 C4 H4 . . 120.4 no
N1 C5 C4 . . 121.5(4) no
N1 C5 C6 . . 116.2(4) no
C4 C5 C6 . . 122.2(4) no
N2 C6 C7 . . 121.3(4) no
N2 C6 C5 . . 117.0(3) no
C7 C6 C5 . . 121.6(4) no
C8 C7 C6 . . 119.5(5) no
C8 C7 H7 . . 120.3 no
C6 C7 H7 . . 120.3 no
C9 C8 C7 . . 119.3(4) no
C9 C8 H8 . . 120.4 no
C7 C8 H8 . . 120.4 no
C8 C9 C10 . . 118.8(5) no
C8 C9 H9 . . 120.6 no
C10 C9 H9 . . 120.6 no
N2 C10 C9 . . 122.3(5) no
N2 C10 H10 . . 118.9 no
C9 C10 H10 . . 118.9 no
O12 C11 O11 . . 128.0(4) no
O12 C11 C12 . . 117.3(4) no
O11 C11 C12 . . 114.6(3) no
C11 C12 Cl12 . . 110.7(4) no
C11 C12 Cl11 . . 109.9(3) no
Cl12 C12 Cl11 . . 110.5(3) no
C11 C12 H12 . . 108.5 no
Cl12 C12 H12 . . 108.5 no
Cl11 C12 H12 . . 108.5 no
O22 C21 O21 . . 123.7(4) no
O22 C21 C22 . . 120.5(4) no
O21 C21 C22 . . 115.7(3) no
O22 C21 Pr1 . . 55.7(2) no
O21 C21 Pr1 . . 68.6(2) no
C22 C21 Pr1 . . 168.6(3) no
C21 C22 Cl22 . . 111.3(3) no
C21 C22 Cl21 . . 108.0(3) no
Cl22 C22 Cl21 . . 110.7(3) no
C21 C22 H22 . . 108.9 no
Cl22 C22 H22 . . 108.9 no
Cl21 C22 H22 . . 108.9 no
O31 C31 O32 . . 128.0(4) no
O31 C31 C32 . . 118.7(4) no
O32 C31 C32 . . 113.3(3) no
C31 C32 Cl32 . . 110.3(4) no
C31 C32 Cl31 . . 113.9(3) no
Cl32 C32 Cl31 . . 110.1(3) no
C31 C32 H32 . . 107.4 no
Cl32 C32 H32 . . 107.4 no
Cl31 C32 H32 . . 107.4 no

loop_
_geom_bond_atom_site_label_1
_geom_bond_atom_site_label_2
_geom_bond_site_symmetry_2
_geom_bond_distance
_geom_bond_publ_flag
Pr1 O21 2_675 2.404(3) yes
Pr1 O32 2_675 2.442(3) yes
Pr1 O11 . 2.453(3) yes
Pr1 O12 2_775 2.456(3) yes
Pr1 O31 . 2.499(3) yes
Pr1 O22 . 2.578(3) yes
Pr1 N2 . 2.634(3) yes
Pr1 N1 . 2.641(4) yes
Pr1 O21 . 2.855(3) yes
Pr1 C21 . 3.064(4) no
Cl11 C12 . 1.757(5) no
Cl12 C12 . 1.727(6) no
Cl21 C22 . 1.762(5) no
Cl22 C22 . 1.751(5) no
Cl31 C32 . 1.761(5) no
Cl32 C32 . 1.754(6) no
O11 C11 . 1.241(5) no
O12 C11 . 1.240(5) no
O12 Pr1 2_775 2.456(3) no
O21 C21 . 1.255(5) no
O21 Pr1 2_675 2.404(3) no
O22 C21 . 1.234(5) no
O31 C31 . 1.241(5) no
O32 C31 . 1.250(5) no
O32 Pr1 2_675 2.442(3) no
N1 C1 . 1.334(6) no
N1 C5 . 1.352(5) no
N2 C6 . 1.335(5) no
N2 C10 . 1.344(6) no
C1 C2 . 1.379(7) no
C1 H1 . 0.9300 no
C2 C3 . 1.372(8) no
C2 H2 . 0.9300 no
C3 C4 . 1.374(8) no
C3 H3 . 0.9300 no
C4 C5 . 1.385(6) no
C4 H4 . 0.9300 no
C5 C6 . 1.477(6) no
C6 C7 . 1.395(6) no
C7 C8 . 1.370(8) no
C7 H7 . 0.9300 no
C8 C9 . 1.370(8) no
C8 H8 . 0.9300 no
C9 C10 . 1.385(6) no
C9 H9 . 0.9300 no
C10 H10 . 0.9300 no
C11 C12 . 1.533(6) no
C12 H12 . 0.9800 no
C21 C22 . 1.524(5) no
C22 H22 . 0.9800 no
C31 C32 . 1.536(6) no
C32 H32 . 0.9800 no
